data_7245039
loop_
_publ_author_name
'S\'anchez-F\'erez, Francisco'
'Solans-Monfort, Xavier'
'Calvet, Teresa'
'Font-Bardia, Merc\`e'
'Pons, Josefina'

_publ_section_title
;
 A Hg(i) corrugated sheet assembled by auxiliary dioxole groups and
 Hg&#x22EF;\p interactions
;
_journal_name_full CrystEngComm
_journal_paper_doi 10.1039/D2CE00347C
_journal_year 2022
_chemical_formula_moiety 'C16 H10 Hg2 O8'
_chemical_formula_sum 'C16 H10 Hg2 O8'
_chemical_formula_weight 731.42
_space_group_crystal_system monoclinic
_space_group_IT_number 14
_space_group_name_Hall '-P 2yn'
_space_group_name_H-M_alt 'P 1 21/n 1'
_atom_sites_solution_hydrogens geom
_audit_creation_method SHELXL-2018/3
_audit_update_record
;
2022-03-01 deposited with the CCDC.	2022-05-05 downloaded from the CCDC.
;
_cell_angle_alpha 90
_cell_angle_beta 98.396(2)
_cell_angle_gamma 90
_cell_formula_units_Z 4
_cell_length_a 12.9072(7)
_cell_length_b 6.2378(3)
_cell_length_c 19.2643(10)
_cell_measurement_reflns_used 9908
_cell_measurement_temperature 100(2)
_cell_measurement_theta_max 30.62
_cell_measurement_theta_min 3.27
_cell_volume 1534.39(14)
_computing_cell_refinement 'Bruker SAINT'
_computing_data_collection 'Bruker APEX3'
_computing_data_reduction 'Bruker SAINT'
_computing_molecular_graphics 'Bruker SHELXTL'
_computing_publication_material 'Bruker SHELXTL'
_computing_structure_refinement 'SHELXL-2018/3 (Sheldrick, 2018)'
_computing_structure_solution 'SHELXT 2014/5 (Sheldrick, 2014)'
_diffrn_ambient_temperature 100(2)
_diffrn_measured_fraction_theta_full 0.966
_diffrn_measured_fraction_theta_max 0.944
_diffrn_measurement_device_type 'D8 Venture'
_diffrn_measurement_method '\f and \w scans'
_diffrn_radiation_type MoK\a
_diffrn_radiation_wavelength 0.71073
_diffrn_reflns_av_R_equivalents 0.0282
_diffrn_reflns_av_unetI/netI 0.0260
_diffrn_reflns_Laue_measured_fraction_full 0.966
_diffrn_reflns_Laue_measured_fraction_max 0.944
_diffrn_reflns_limit_h_max 15
_diffrn_reflns_limit_h_min -18
_diffrn_reflns_limit_k_max 8
_diffrn_reflns_limit_k_min -8
_diffrn_reflns_limit_l_max 27
_diffrn_reflns_limit_l_min -27
_diffrn_reflns_number 18309
_diffrn_reflns_point_group_measured_fraction_full 0.966
_diffrn_reflns_point_group_measured_fraction_max 0.944
_diffrn_reflns_theta_full 25.242
_diffrn_reflns_theta_max 30.665
_diffrn_reflns_theta_min 3.367
_diffrn_source microfocus
_exptl_absorpt_coefficient_mu 20.034
_exptl_absorpt_correction_T_max 0.7461
_exptl_absorpt_correction_T_min 0.3123
_exptl_absorpt_correction_type multi-scan
_exptl_absorpt_process_details sadabs
_exptl_crystal_colour colourless
_exptl_crystal_density_diffrn 3.166
_exptl_crystal_description prism
_exptl_crystal_F_000 1320
_exptl_crystal_size_max 0.300
_exptl_crystal_size_mid 0.120
_exptl_crystal_size_min 0.080
_refine_diff_density_max 1.629
_refine_diff_density_min -1.538
_refine_diff_density_rms 0.157
_refine_ls_extinction_method none
_refine_ls_goodness_of_fit_ref 1.146
_refine_ls_hydrogen_treatment constr
_refine_ls_matrix_type full
_refine_ls_number_parameters 229
_refine_ls_number_reflns 4482
_refine_ls_number_restraints 0
_refine_ls_restrained_S_all 1.146
_refine_ls_R_factor_all 0.0197
_refine_ls_R_factor_gt 0.0181
_refine_ls_shift/su_max 0.003
_refine_ls_shift/su_mean 0.000
_refine_ls_structure_factor_coef Fsqd
_refine_ls_weighting_details 'w=1/[\s^2^(Fo^2^)+3.8569P] where P=(Fo^2^+2Fc^2^)/3'
_refine_ls_weighting_scheme calc
_refine_ls_wR_factor_gt 0.0395
_refine_ls_wR_factor_ref 0.0401
_reflns_Friedel_coverage 0.000
_reflns_number_gt 4279
_reflns_number_total 4482
_reflns_threshold_expression 'I > 2\s(I)'
_cod_data_source_file d2ce00347c2.cif
_cod_data_source_block C20ZB84_0m_a
_cod_original_sg_symbol_H-M 'P 21/n'
_cod_database_code 7245039
_shelx_shelxl_version_number 2018/3
_shelx_space_group_comment
;
The symmetry employed for this shelxl refinement is uniquely defined
by the following loop, which should always be used as a source of
symmetry information in preference to the above space-group names.
They are only intended as comments.
;

loop_
_space_group_symop_operation_xyz
'x, y, z'
'-x+1/2, y+1/2, -z+1/2'
'-x, -y, -z'
'x-1/2, -y-1/2, z-1/2'

loop_
_atom_site_label
_atom_site_type_symbol
_atom_site_fract_x
_atom_site_fract_y
_atom_site_fract_z
_atom_site_U_iso_or_equiv
_atom_site_adp_type
_atom_site_occupancy
_atom_site_site_symmetry_order
_atom_site_calc_flag
_atom_site_refinement_flags_posn
_atom_site_refinement_flags_adp
_atom_site_refinement_flags_occupancy
_atom_site_disorder_assembly
_atom_site_disorder_group
Hg1 Hg 0.19447(2) 0.24257(2) 0.45603(2) 0.01205(4) Uani 1 1 d . . . . .
C1 C 0.3234(2) 0.5749(5) 0.42428(15) 0.0115(5) Uani 1 1 d . . . . .
O1 O 0.22447(17) 0.5329(4) 0.40401(12) 0.0165(4) Uani 1 1 d . . . . .
Hg2 Hg 0.17298(2) -0.10960(2) 0.51599(2) 0.01248(4) Uani 1 1 d . . . . .
C2 C 0.3635(2) 0.7782(5) 0.39620(15) 0.0111(5) Uani 1 1 d . . . . .
O2 O 0.38098(17) 0.4582(3) 0.46437(12) 0.0155(4) Uani 1 1 d . . . . .
C3 C 0.2986(2) 0.9008(5) 0.34692(16) 0.0122(5) Uani 1 1 d . . . . .
H3 H 0.229619 0.851681 0.330683 0.015 Uiso 1 1 calc R U . . .
O3 O 0.48515(18) 1.3327(4) 0.32747(12) 0.0159(4) Uani 1 1 d . . . . .
O4 O 0.59527(18) 1.1306(4) 0.40844(12) 0.0172(5) Uani 1 1 d . . . . .
C4 C 0.3325(2) 1.0943(5) 0.32086(16) 0.0127(5) Uani 1 1 d . . . . .
H4 H 0.288277 1.178489 0.287750 0.015 Uiso 1 1 calc R U . . .
C7 C 0.4985(2) 1.0333(5) 0.39460(15) 0.0120(5) Uani 1 1 d . . . . .
O7 O -0.07288(17) -1.0868(3) 0.68449(12) 0.0138(4) Uani 1 1 d . . . . .
C6 C 0.5831(3) 1.3355(5) 0.37414(17) 0.0178(6) Uani 1 1 d . . . . .
H6A H 0.641779 1.361526 0.347350 0.021 Uiso 1 1 calc R U . . .
H6B H 0.582812 1.451226 0.409293 0.021 Uiso 1 1 calc R U . . .
O6 O 0.01535(18) -0.3607(3) 0.57124(12) 0.0150(4) Uani 1 1 d . . . . .
C5 C 0.4332(2) 1.1552(5) 0.34587(15) 0.0118(5) Uani 1 1 d . . . . .
O5 O 0.18505(18) -0.4152(3) 0.56533(12) 0.0163(4) Uani 1 1 d . . . . .
O8 O 0.08603(18) -1.2386(3) 0.73259(12) 0.0161(5) Uani 1 1 d . . . . .
C8 C 0.4662(2) 0.8453(5) 0.42128(15) 0.0114(5) Uani 1 1 d . . . . .
H8 H 0.510907 0.764218 0.455054 0.014 Uiso 1 1 calc R U . . .
C9 C 0.0961(2) -0.4687(5) 0.58494(15) 0.0116(5) Uani 1 1 d . . . . .
C10 C 0.0986(2) -0.6744(4) 0.62511(15) 0.0107(4) Uani 1 1 d . . . . .
C11 C 0.0027(2) -0.7700(4) 0.63455(15) 0.0107(4) Uani 1 1 d . . . . .
H11 H -0.062652 -0.705798 0.617048 0.013 Uiso 1 1 calc R U . . .
C12 C 0.0088(2) -0.9607(5) 0.67036(15) 0.0110(5) Uani 1 1 d . . . . .
C13 C -0.0257(2) -1.2591(5) 0.72809(16) 0.0131(6) Uani 1 1 d . . . . .
H13A H -0.046623 -1.249922 0.775449 0.016 Uiso 1 1 calc R U . . .
H13B H -0.048989 -1.399275 0.707285 0.016 Uiso 1 1 calc R U . . .
C14 C 0.1031(2) -1.0524(5) 0.69874(15) 0.0112(5) Uani 1 1 d . . . . .
C15 C 0.1979(2) -0.9612(5) 0.69069(16) 0.0126(5) Uani 1 1 d . . . . .
H15 H 0.262575 -1.024924 0.710002 0.015 Uiso 1 1 calc R U . . .
C16 C 0.1937(2) -0.7695(5) 0.65246(16) 0.0118(5) Uani 1 1 d . . . . .
H16 H 0.257231 -0.702555 0.644964 0.014 Uiso 1 1 calc R U . . .

loop_
_atom_site_aniso_label
_atom_site_aniso_U_11
_atom_site_aniso_U_22
_atom_site_aniso_U_33
_atom_site_aniso_U_23
_atom_site_aniso_U_13
_atom_site_aniso_U_12
Hg1 0.01430(6) 0.01070(5) 0.01135(6) 0.00331(4) 0.00251(4) 0.00052(4)
C1 0.0137(13) 0.0114(12) 0.0101(13) -0.0017(10) 0.0045(10) 0.0022(10)
O1 0.0113(10) 0.0148(10) 0.0228(12) 0.0073(9) 0.0012(8) 0.0004(8)
Hg2 0.01604(6) 0.01036(5) 0.01158(6) 0.00277(4) 0.00380(4) 0.00056(4)
C2 0.0139(14) 0.0114(11) 0.0090(13) 0.0003(10) 0.0047(10) -0.0002(10)
O2 0.0157(11) 0.0140(9) 0.0159(11) 0.0045(8) -0.0009(8) 0.0001(8)
C3 0.0113(13) 0.0155(13) 0.0100(13) 0.0023(10) 0.0023(10) -0.0005(10)
O3 0.0178(11) 0.0136(9) 0.0161(11) 0.0061(8) 0.0018(8) -0.0033(8)
O4 0.0158(11) 0.0163(10) 0.0185(11) 0.0068(9) -0.0010(9) -0.0047(9)
C4 0.0144(14) 0.0145(12) 0.0093(13) 0.0027(10) 0.0021(10) 0.0041(11)
C7 0.0120(13) 0.0143(12) 0.0098(13) -0.0023(10) 0.0018(10) 0.0005(11)
O7 0.0122(10) 0.0131(9) 0.0160(11) 0.0053(8) 0.0016(8) -0.0010(8)
C6 0.0200(16) 0.0146(13) 0.0176(15) 0.0022(12) -0.0017(12) -0.0011(12)
O6 0.0165(11) 0.0140(9) 0.0148(11) 0.0039(8) 0.0036(8) 0.0022(8)
C5 0.0164(14) 0.0105(11) 0.0092(13) -0.0002(10) 0.0047(10) 0.0023(11)
O5 0.0160(11) 0.0137(9) 0.0200(11) 0.0072(9) 0.0056(9) 0.0017(8)
O8 0.0138(11) 0.0152(10) 0.0187(12) 0.0095(8) 0.0004(9) -0.0006(8)
C8 0.0147(14) 0.0116(12) 0.0075(12) 0.0000(10) 0.0002(10) 0.0023(10)
C9 0.0157(14) 0.0108(12) 0.0081(12) -0.0021(10) 0.0016(10) -0.0027(10)
C10 0.0119(9) 0.0103(8) 0.0099(9) -0.0010(7) 0.0019(7) 0.0007(7)
C11 0.0119(9) 0.0103(8) 0.0099(9) -0.0010(7) 0.0019(7) 0.0007(7)
C12 0.0130(13) 0.0120(12) 0.0084(12) -0.0013(10) 0.0024(10) -0.0022(10)
C13 0.0156(14) 0.0133(13) 0.0108(14) 0.0041(10) 0.0032(11) -0.0014(10)
C14 0.0143(13) 0.0109(12) 0.0082(12) 0.0018(10) 0.0010(10) -0.0007(10)
C15 0.0098(13) 0.0127(12) 0.0146(14) 0.0028(11) -0.0003(10) -0.0001(10)
C16 0.0115(13) 0.0131(12) 0.0104(13) 0.0012(10) 0.0002(10) -0.0013(10)

loop_
_atom_type_symbol
_atom_type_description
_atom_type_scat_dispersion_real
_atom_type_scat_dispersion_imag
_atom_type_scat_source
C C 0.0033 0.0016 'International Tables Vol C Tables 4.2.6.8 and 6.1.1.4'
H H 0.0000 0.0000 'International Tables Vol C Tables 4.2.6.8 and 6.1.1.4'
Hg Hg -2.3894 9.2266 'International Tables Vol C Tables 4.2.6.8 and 6.1.1.4'
O O 0.0106 0.0060 'International Tables Vol C Tables 4.2.6.8 and 6.1.1.4'

loop_
_geom_angle_atom_site_label_1
_geom_angle_atom_site_label_2
_geom_angle_atom_site_label_3
_geom_angle
_geom_angle_site_symmetry_1
_geom_angle_site_symmetry_3
_geom_angle_publ_flag
O1 Hg1 Hg2 175.56(6) . . ?
O2 C1 O1 122.9(3) . . ?
O2 C1 C2 121.2(3) . . ?
O1 C1 C2 115.8(2) . . ?
C1 O1 Hg1 105.47(18) . . ?
O5 Hg2 Hg1 169.26(6) . . ?
C3 C2 C8 120.8(3) . . ?
C3 C2 C1 120.2(3) . . ?
C8 C2 C1 119.0(3) . . ?
C2 C3 C4 121.7(3) . . ?
C2 C3 H3 119.1 . . ?
C4 C3 H3 119.1 . . ?
C5 O3 C6 105.5(2) . . ?
C7 O4 C6 105.5(2) . . ?
C5 C4 C3 116.3(3) . . ?
C5 C4 H4 121.9 . . ?
C3 C4 H4 121.9 . . ?
C8 C7 O4 128.4(3) . . ?
C8 C7 C5 122.2(3) . . ?
O4 C7 C5 109.4(3) . . ?
C12 O7 C13 105.8(2) . . ?
O4 C6 O3 107.6(2) . . ?
O4 C6 H6A 110.2 . . ?
O3 C6 H6A 110.2 . . ?
O4 C6 H6B 110.2 . . ?
O3 C6 H6B 110.2 . . ?
H6A C6 H6B 108.5 . . ?
O3 C5 C4 127.5(3) . . ?
O3 C5 C7 110.2(3) . . ?
C4 C5 C7 122.3(3) . . ?
C9 O5 Hg2 110.43(18) . . ?
C14 O8 C13 106.1(2) . . ?
C7 C8 C2 116.7(3) . . ?
C7 C8 H8 121.7 . . ?
C2 C8 H8 121.7 . . ?
O6 C9 O5 123.3(3) . . ?
O6 C9 C10 122.1(3) . . ?
O5 C9 C10 114.6(3) . . ?
C16 C10 C11 120.8(3) . . ?
C16 C10 C9 120.7(3) . . ?
C11 C10 C9 118.5(3) . . ?
C12 C11 C10 116.4(3) . . ?
C12 C11 H11 121.8 . . ?
C10 C11 H11 121.8 . . ?
C11 C12 O7 127.4(3) . . ?
C11 C12 C14 122.6(3) . . ?
O7 C12 C14 110.0(2) . . ?
O8 C13 O7 107.6(2) . . ?
O8 C13 H13A 110.2 . . ?
O7 C13 H13A 110.2 . . ?
O8 C13 H13B 110.2 . . ?
O7 C13 H13B 110.2 . . ?
H13A C13 H13B 108.5 . . ?
O8 C14 C15 127.8(3) . . ?
O8 C14 C12 110.2(3) . . ?
C15 C14 C12 122.0(3) . . ?
C14 C15 C16 116.4(3) . . ?
C14 C15 H15 121.8 . . ?
C16 C15 H15 121.8 . . ?
C10 C16 C15 121.7(3) . . ?
C10 C16 H16 119.1 . . ?
C15 C16 H16 119.1 . . ?

loop_
_geom_bond_atom_site_label_1
_geom_bond_atom_site_label_2
_geom_bond_distance
_geom_bond_site_symmetry_2
_geom_bond_publ_flag
Hg1 O1 2.132(2) . ?
Hg1 Hg2 2.51602(18) . ?
C1 O2 1.229(3) . ?
C1 O1 1.307(4) . ?
C1 C2 1.500(4) . ?
Hg2 O5 2.126(2) . ?
C2 C3 1.399(4) . ?
C2 C8 1.406(4) . ?
C3 C4 1.401(4) . ?
C3 H3 0.9500 . ?
O3 C5 1.367(4) . ?
O3 C6 1.441(4) . ?
O4 C7 1.379(4) . ?
O4 C6 1.437(4) . ?
C4 C5 1.373(4) . ?
C4 H4 0.9500 . ?
C7 C8 1.370(4) . ?
C7 C5 1.392(4) . ?
O7 C12 1.374(4) . ?
O7 C13 1.443(3) . ?
C6 H6A 0.9900 . ?
C6 H6B 0.9900 . ?
O6 C9 1.237(4) . ?
O5 C9 1.303(4) . ?
O8 C14 1.366(3) . ?
O8 C13 1.438(4) . ?
C8 H8 0.9500 . ?
C9 C10 1.497(4) . ?
C10 C16 1.395(4) . ?
C10 C11 1.410(4) . ?
C11 C12 1.371(4) . ?
C11 H11 0.9500 . ?
C12 C14 1.384(4) . ?
C13 H13A 0.9900 . ?
C13 H13B 0.9900 . ?
C14 C15 1.378(4) . ?
C15 C16 1.401(4) . ?
C15 H15 0.9500 . ?
C16 H16 0.9500 . ?
